data_4087096
loop_
_publ_author_name
'Man\&sen, Manfred'
'Lauterbach, Nicolai'
'Woriescheck, Tim'
'Schmidtmann, Marc'
'Beckhaus, R\"udiger'

_publ_section_title
;
 Reactions of Secondary Amines with Bis(\h5:\h1-pentafulvene)titanium
 Complexes: Formation of Titanium Amides and Titanaaziridines
;
_journal_issue 4
_journal_name_full Organometallics
_journal_page_first 867
_journal_paper_doi 10.1021/acs.organomet.6b00915
_journal_volume 36
_journal_year 2017
_chemical_formula_structural Ti(C15H19)2(C19H21N)
_chemical_formula_sum 'C49 H59 N Ti'
_chemical_formula_weight 709.87
_space_group_crystal_system monoclinic
_space_group_IT_number 14
_space_group_name_Hall '-P 2ybc'
_space_group_name_H-M_alt 'P 1 21/c 1'
_symmetry_space_group_name_Hall '-P 2ybc'
_symmetry_space_group_name_H-M 'P 1 21/c 1'
_atom_sites_solution_hydrogens difmap
_atom_sites_solution_primary direct
_atom_sites_solution_secondary difmap
_audit_creation_method SHELXL-2014/7
_cell_angle_alpha 90
_cell_angle_beta 101.1577(14)
_cell_angle_gamma 90
_cell_formula_units_Z 4
_cell_length_a 17.3357(8)
_cell_length_b 9.7814(4)
_cell_length_c 22.3677(10)
_cell_measurement_reflns_used 9930
_cell_measurement_temperature 120(2)
_cell_measurement_theta_max 29.47
_cell_measurement_theta_min 2.28
_cell_volume 3721.1(3)
_computing_cell_refinement 'Bruker SAINT V8.34A'
_computing_data_collection 'Bruker APEX2'
_computing_data_reduction 'Bruker SAINT V8.34A'
_computing_structure_refinement 'SHELXL-2014/7 (Sheldrick, 2014)'
_computing_structure_solution 'SHELXS-2013/1 (Sheldrick, 2013)'
_diffrn_ambient_temperature 120(2)
_diffrn_measured_fraction_theta_full 1.000
_diffrn_measured_fraction_theta_max 1.000
_diffrn_measurement_device_type 'Bruker APEX-II CCD'
_diffrn_measurement_method '\f and \w scans'
_diffrn_radiation_type MoK\a
_diffrn_radiation_wavelength 0.71073
_diffrn_reflns_av_R_equivalents 0.0646
_diffrn_reflns_av_unetI/netI 0.0452
_diffrn_reflns_Laue_measured_fraction_full 1.000
_diffrn_reflns_Laue_measured_fraction_max 1.000
_diffrn_reflns_limit_h_max 24
_diffrn_reflns_limit_h_min -24
_diffrn_reflns_limit_k_max 13
_diffrn_reflns_limit_k_min -13
_diffrn_reflns_limit_l_max 31
_diffrn_reflns_limit_l_min -31
_diffrn_reflns_number 85004
_diffrn_reflns_point_group_measured_fraction_full 1.000
_diffrn_reflns_point_group_measured_fraction_max 1.000
_diffrn_reflns_theta_full 25.242
_diffrn_reflns_theta_max 30.033
_diffrn_reflns_theta_min 1.856
_diffrn_source 'sealed tube'
_exptl_absorpt_coefficient_mu 0.267
_exptl_absorpt_correction_T_max 1.0000
_exptl_absorpt_correction_T_min 0.9365
_exptl_absorpt_correction_type multi-scan
_exptl_absorpt_process_details 'SADABS-2012/1 (Sheldrick)'
_exptl_crystal_colour red
_exptl_crystal_density_diffrn 1.267
_exptl_crystal_description rod
_exptl_crystal_F_000 1528
_exptl_crystal_size_max 0.240
_exptl_crystal_size_mid 0.080
_exptl_crystal_size_min 0.060
_refine_diff_density_max 0.390
_refine_diff_density_min -0.363
_refine_diff_density_rms 0.058
_refine_ls_extinction_method none
_refine_ls_goodness_of_fit_ref 1.042
_refine_ls_hydrogen_treatment constr
_refine_ls_matrix_type full
_refine_ls_number_parameters 475
_refine_ls_number_reflns 10882
_refine_ls_number_restraints 0
_refine_ls_restrained_S_all 1.042
_refine_ls_R_factor_all 0.0723
_refine_ls_R_factor_gt 0.0435
_refine_ls_shift/su_max 0.001
_refine_ls_shift/su_mean 0.000
_refine_ls_structure_factor_coef Fsqd
_refine_ls_weighting_details 'w=1/[\s^2^(Fo^2^)+(0.0400P)^2^+1.6000P] where P=(Fo^2^+2Fc^2^)/3'
_refine_ls_weighting_scheme calc
_refine_ls_wR_factor_gt 0.0918
_refine_ls_wR_factor_ref 0.1033
_reflns_Friedel_coverage 0.000
_reflns_number_gt 7905
_reflns_number_total 10882
_reflns_threshold_expression 'I > 2\s(I)'
_cod_data_source_file om6b00915_si_002.cif
_cod_data_source_block 5
_cod_database_code 4087096
_shelx_shelxl_version_number 2014/7
_shelx_space_group_comment
;
The symmetry employed for this shelxl refinement is uniquely defined
by the following loop, which should always be used as a source of
symmetry information in preference to the above space-group names.
They are only intended as comments.
;
_shelx_estimated_absorpt_t_min 0.939
_shelx_estimated_absorpt_t_max 0.984

loop_
_space_group_symop_operation_xyz
'x, y, z'
'-x, y+1/2, -z+1/2'
'-x, -y, -z'
'x, -y-1/2, z-1/2'

loop_
_atom_site_label
_atom_site_type_symbol
_atom_site_fract_x
_atom_site_fract_y
_atom_site_fract_z
_atom_site_U_iso_or_equiv
_atom_site_adp_type
_atom_site_occupancy
_atom_site_site_symmetry_order
_atom_site_calc_flag
_atom_site_refinement_flags_posn
_atom_site_refinement_flags_adp
_atom_site_refinement_flags_occupancy
_atom_site_disorder_assembly
_atom_site_disorder_group
Ti1 Ti 0.23400(2) 0.64016(3) 0.48406(2) 0.01342(6) Uani 1 1 d . . . . .
N1 N 0.18958(7) 0.76879(12) 0.41394(5) 0.0146(2) Uani 1 1 d . . . . .
C1 C 0.18608(8) 0.49569(14) 0.56538(6) 0.0154(3) Uani 1 1 d . . . . .
C2 C 0.12610(9) 0.51631(15) 0.51293(7) 0.0178(3) Uani 1 1 d . . . . .
H2 H 0.1025 0.4469 0.4857 0.021 Uiso 1 1 calc R U . . .
C3 C 0.10737(9) 0.65710(16) 0.50806(7) 0.0201(3) Uani 1 1 d . . . . .
H3 H 0.0671 0.6978 0.4786 0.024 Uiso 1 1 calc R U . . .
C4 C 0.15861(9) 0.72584(16) 0.55424(7) 0.0213(3) Uani 1 1 d . . . . .
H4 H 0.1601 0.8217 0.5613 0.026 Uiso 1 1 calc R U . . .
C5 C 0.20801(9) 0.62641(15) 0.58867(7) 0.0192(3) Uani 1 1 d . . . . .
H5 H 0.2494 0.6453 0.6222 0.023 Uiso 1 1 calc R U . . .
C6 C 0.21393(8) 0.35830(15) 0.59248(6) 0.0165(3) Uani 1 1 d . . . . .
H6 H 0.2479 0.3165 0.5660 0.020 Uiso 1 1 calc R U . . .
C7 C 0.26253(9) 0.36608(16) 0.65764(7) 0.0198(3) Uani 1 1 d . . . . .
H7 H 0.3078 0.4299 0.6585 0.024 Uiso 1 1 calc R U . . .
C8 C 0.29373(9) 0.22220(17) 0.67667(8) 0.0250(3) Uani 1 1 d . . . . .
H8A H 0.3269 0.1894 0.6482 0.030 Uiso 1 1 calc R U . . .
H8B H 0.3266 0.2257 0.7181 0.030 Uiso 1 1 calc R U . . .
C9 C 0.22559(10) 0.12339(16) 0.67611(8) 0.0257(3) Uani 1 1 d . . . . .
H9 H 0.2466 0.0303 0.6885 0.031 Uiso 1 1 calc R U . . .
C10 C 0.17486(11) 0.11709(16) 0.61192(8) 0.0273(4) Uani 1 1 d . . . . .
H10A H 0.1303 0.0535 0.6115 0.033 Uiso 1 1 calc R U . . .
H10B H 0.2066 0.0827 0.5828 0.033 Uiso 1 1 calc R U . . .
C11 C 0.14355(9) 0.26048(15) 0.59274(7) 0.0212(3) Uani 1 1 d . . . . .
H11 H 0.1103 0.2563 0.5509 0.025 Uiso 1 1 calc R U . . .
C12 C 0.21266(10) 0.41524(17) 0.70301(7) 0.0233(3) Uani 1 1 d . . . . .
H12A H 0.2453 0.4187 0.7445 0.028 Uiso 1 1 calc R U . . .
H12B H 0.1927 0.5085 0.6919 0.028 Uiso 1 1 calc R U . . .
C13 C 0.17504(11) 0.17386(18) 0.72078(8) 0.0300(4) Uani 1 1 d . . . . .
H13A H 0.2069 0.1762 0.7626 0.036 Uiso 1 1 calc R U . . .
H13B H 0.1305 0.1105 0.7205 0.036 Uiso 1 1 calc R U . . .
C14 C 0.09393(9) 0.31250(18) 0.63771(8) 0.0261(4) Uani 1 1 d . . . . .
H14A H 0.0736 0.4050 0.6254 0.031 Uiso 1 1 calc R U . . .
H14B H 0.0484 0.2510 0.6371 0.031 Uiso 1 1 calc R U . . .
C15 C 0.14378(10) 0.31775(18) 0.70211(8) 0.0262(4) Uani 1 1 d . . . . .
H15 H 0.1108 0.3507 0.7312 0.031 Uiso 1 1 calc R U . . .
C16 C 0.32825(8) 0.58655(15) 0.41410(6) 0.0148(3) Uani 1 1 d . . . . .
C17 C 0.27122(8) 0.48142(15) 0.40850(7) 0.0157(3) Uani 1 1 d . . . . .
H17 H 0.2350 0.4589 0.3722 0.019 Uiso 1 1 calc R U . . .
C18 C 0.27651(9) 0.41543(15) 0.46503(7) 0.0172(3) Uani 1 1 d . . . . .
H18 H 0.2456 0.3401 0.4733 0.021 Uiso 1 1 calc R U . . .
C19 C 0.33591(9) 0.48120(15) 0.50710(7) 0.0178(3) Uani 1 1 d . . . . .
H19 H 0.3520 0.4586 0.5490 0.021 Uiso 1 1 calc R U . . .
C20 C 0.36737(8) 0.58726(15) 0.47571(7) 0.0165(3) Uani 1 1 d . . . . .
H20 H 0.4080 0.6486 0.4932 0.020 Uiso 1 1 calc R U . . .
C21 C 0.34095(8) 0.67564(15) 0.36181(6) 0.0156(3) Uani 1 1 d . . . . .
H21 H 0.2914 0.7288 0.3482 0.019 Uiso 1 1 calc R U . . .
C22 C 0.40802(9) 0.78016(16) 0.37683(7) 0.0207(3) Uani 1 1 d . . . . .
H22 H 0.4012 0.8351 0.4132 0.025 Uiso 1 1 calc R U . . .
C23 C 0.40397(11) 0.87553(18) 0.32156(8) 0.0284(4) Uani 1 1 d . . . . .
H23A H 0.3524 0.9226 0.3129 0.034 Uiso 1 1 calc R U . . .
H23B H 0.4457 0.9459 0.3307 0.034 Uiso 1 1 calc R U . . .
C24 C 0.41492(10) 0.79203(19) 0.26560(7) 0.0266(4) Uani 1 1 d . . . . .
H24 H 0.4122 0.8541 0.2297 0.032 Uiso 1 1 calc R U . . .
C25 C 0.35023(10) 0.6840(2) 0.25166(7) 0.0291(4) Uani 1 1 d . . . . .
H25A H 0.3571 0.6298 0.2157 0.035 Uiso 1 1 calc R U . . .
H25B H 0.2982 0.7292 0.2422 0.035 Uiso 1 1 calc R U . . .
C26 C 0.35393(10) 0.58938(18) 0.30666(7) 0.0238(3) Uani 1 1 d . . . . .
H26 H 0.3117 0.5186 0.2972 0.029 Uiso 1 1 calc R U . . .
C27 C 0.48840(9) 0.7099(2) 0.38986(8) 0.0287(4) Uani 1 1 d . . . . .
H27A H 0.5305 0.7795 0.3993 0.034 Uiso 1 1 calc R U . . .
H27B H 0.4920 0.6489 0.4256 0.034 Uiso 1 1 calc R U . . .
C28 C 0.49485(10) 0.7214(2) 0.27947(8) 0.0352(4) Uani 1 1 d . . . . .
H28A H 0.5371 0.7908 0.2882 0.042 Uiso 1 1 calc R U . . .
H28B H 0.5026 0.6676 0.2436 0.042 Uiso 1 1 calc R U . . .
C29 C 0.43452(11) 0.51885(19) 0.32103(8) 0.0336(4) Uani 1 1 d . . . . .
H29A H 0.4373 0.4582 0.3568 0.040 Uiso 1 1 calc R U . . .
H29B H 0.4419 0.4622 0.2859 0.040 Uiso 1 1 calc R U . . .
C30 C 0.49933(10) 0.6269(2) 0.33436(8) 0.0336(4) Uani 1 1 d . . . . .
H30 H 0.5518 0.5808 0.3431 0.040 Uiso 1 1 calc R U . . .
C31 C 0.14452(8) 0.73268(14) 0.35802(7) 0.0148(3) Uani 1 1 d . . . . .
C32 C 0.10154(8) 0.60947(14) 0.35273(7) 0.0164(3) Uani 1 1 d . . . . .
H32 H 0.1024 0.5551 0.3881 0.020 Uiso 1 1 calc R U . . .
C33 C 0.05819(9) 0.56549(15) 0.29764(7) 0.0197(3) Uani 1 1 d . . . . .
H33 H 0.0302 0.4816 0.2958 0.024 Uiso 1 1 calc R U . . .
C34 C 0.05483(9) 0.64189(17) 0.24500(7) 0.0230(3) Uani 1 1 d . . . . .
H34 H 0.0255 0.6109 0.2071 0.028 Uiso 1 1 calc R U . . .
C35 C 0.09539(9) 0.76445(16) 0.24908(7) 0.0228(3) Uani 1 1 d . . . . .
H35 H 0.0934 0.8182 0.2134 0.027 Uiso 1 1 calc R U . . .
C36 C 0.13891(9) 0.81065(15) 0.30404(7) 0.0185(3) Uani 1 1 d . . . . .
H36 H 0.1654 0.8960 0.3055 0.022 Uiso 1 1 calc R U . . .
C37 C 0.22068(8) 0.90873(14) 0.41907(7) 0.0161(3) Uani 1 1 d . . . . .
H37 H 0.2516 0.9225 0.3861 0.019 Uiso 1 1 calc R U . . .
C38 C 0.15728(9) 1.01895(14) 0.41221(7) 0.0162(3) Uani 1 1 d . . . . .
C39 C 0.16457(9) 1.13760(15) 0.37983(7) 0.0216(3) Uani 1 1 d . . . . .
H39 H 0.2084 1.1484 0.3605 0.026 Uiso 1 1 calc R U . . .
C40 C 0.10867(10) 1.24118(16) 0.37527(8) 0.0247(3) Uani 1 1 d . . . . .
H40 H 0.1143 1.3214 0.3526 0.030 Uiso 1 1 calc R U . . .
C41 C 0.04490(9) 1.22764(16) 0.40374(7) 0.0223(3) Uani 1 1 d . . . . .
H41 H 0.0071 1.2988 0.4012 0.027 Uiso 1 1 calc R U . . .
C42 C 0.03681(10) 1.10926(17) 0.43590(8) 0.0244(3) Uani 1 1 d . . . . .
H42 H -0.0070 1.0987 0.4553 0.029 Uiso 1 1 calc R U . . .
C43 C 0.09243(10) 1.00597(16) 0.43987(8) 0.0239(3) Uani 1 1 d . . . . .
H43 H 0.0861 0.9250 0.4619 0.029 Uiso 1 1 calc R U . . .
C44 C 0.27577(9) 0.92542(15) 0.47934(7) 0.0181(3) Uani 1 1 d . . . . .
H44 H 0.2972 1.0136 0.4897 0.022 Uiso 1 1 calc R U . . .
C45 C 0.29640(9) 0.82427(16) 0.51913(7) 0.0177(3) Uani 1 1 d . . . . .
C46 C 0.34635(9) 0.85740(19) 0.58100(7) 0.0245(3) Uani 1 1 d . . . . .
H46A H 0.3183 0.8232 0.6126 0.029 Uiso 0.876(4) 1 calc R U P A 1
H46B H 0.3492 0.9581 0.5850 0.029 Uiso 0.876(4) 1 calc R U P A 1
H46C H 0.3104 0.8948 0.6063 0.029 Uiso 0.124(4) 1 calc R U P A 2
H46D H 0.3662 0.7693 0.5997 0.029 Uiso 0.124(4) 1 calc R U P A 2
C47 C 0.42984(10) 0.80217(19) 0.59562(8) 0.0201(4) Uani 0.876(4) 1 d . . P A 1
H47A H 0.4283 0.7021 0.5890 0.024 Uiso 0.876(4) 1 calc R U P A 1
H47B H 0.4518 0.8187 0.6392 0.024 Uiso 0.876(4) 1 calc R U P A 1
C48 C 0.48425(14) 0.8660(3) 0.55749(11) 0.0215(5) Uani 0.876(4) 1 d . . P A 1
H48A H 0.4605 0.8547 0.5138 0.026 Uiso 0.876(4) 1 calc R U P A 1
H48B H 0.4884 0.9653 0.5661 0.026 Uiso 0.876(4) 1 calc R U P A 1
C49 C 0.56626(13) 0.8052(2) 0.56906(11) 0.0353(6) Uani 0.876(4) 1 d . . P A 1
H49A H 0.5988 0.8543 0.5448 0.053 Uiso 0.876(4) 1 calc R U P A 1
H49B H 0.5632 0.7084 0.5574 0.053 Uiso 0.876(4) 1 calc R U P A 1
H49C H 0.5898 0.8134 0.6124 0.053 Uiso 0.876(4) 1 calc R U P A 1
C47B C 0.4069(8) 0.9405(14) 0.5873(6) 0.026(3) Uiso 0.124(4) 1 d . . P A 2
H47C H 0.4291 0.9477 0.6314 0.031 Uiso 0.124(4) 1 calc R U P A 2
H47D H 0.3867 1.0322 0.5735 0.031 Uiso 0.124(4) 1 calc R U P A 2
C48B C 0.4751(15) 0.908(2) 0.5548(12) 0.035(6) Uiso 0.124(4) 1 d . . P A 2
H48C H 0.4530 0.8847 0.5118 0.042 Uiso 0.124(4) 1 calc R U P A 2
H48D H 0.5077 0.9909 0.5549 0.042 Uiso 0.124(4) 1 calc R U P A 2
C49B C 0.5264(13) 0.794(2) 0.5823(9) 0.049(5) Uiso 0.124(4) 1 d . . P A 2
H49D H 0.5667 0.7771 0.5579 0.074 Uiso 0.124(4) 1 calc R U P A 2
H49E H 0.4947 0.7115 0.5831 0.074 Uiso 0.124(4) 1 calc R U P A 2
H49F H 0.5518 0.8187 0.6239 0.074 Uiso 0.124(4) 1 calc R U P A 2

loop_
_atom_site_aniso_label
_atom_site_aniso_U_11
_atom_site_aniso_U_22
_atom_site_aniso_U_33
_atom_site_aniso_U_23
_atom_site_aniso_U_13
_atom_site_aniso_U_12
Ti1 0.01338(12) 0.01600(12) 0.01191(12) 0.00143(10) 0.00506(9) 0.00299(10)
N1 0.0155(6) 0.0147(5) 0.0145(6) 0.0013(5) 0.0048(5) 0.0017(5)
C1 0.0172(7) 0.0173(7) 0.0143(7) 0.0023(5) 0.0095(6) 0.0031(5)
C2 0.0163(7) 0.0218(7) 0.0169(7) 0.0025(6) 0.0075(6) 0.0018(6)
C3 0.0175(7) 0.0227(7) 0.0233(8) 0.0068(6) 0.0117(6) 0.0068(6)
C4 0.0268(8) 0.0184(7) 0.0235(8) 0.0020(6) 0.0170(7) 0.0043(6)
C5 0.0246(8) 0.0209(7) 0.0148(7) 0.0012(6) 0.0104(6) 0.0001(6)
C6 0.0174(7) 0.0188(7) 0.0147(7) 0.0021(6) 0.0068(6) 0.0029(6)
C7 0.0162(7) 0.0246(7) 0.0187(7) 0.0034(6) 0.0036(6) 0.0000(6)
C8 0.0210(8) 0.0314(9) 0.0227(8) 0.0068(7) 0.0046(7) 0.0089(7)
C9 0.0327(9) 0.0207(8) 0.0252(8) 0.0078(6) 0.0091(7) 0.0065(7)
C10 0.0340(9) 0.0189(8) 0.0296(9) 0.0022(7) 0.0078(8) -0.0004(7)
C11 0.0222(8) 0.0179(7) 0.0219(8) 0.0015(6) 0.0007(6) -0.0011(6)
C12 0.0293(9) 0.0266(8) 0.0145(7) 0.0004(6) 0.0059(6) 0.0028(7)
C13 0.0350(10) 0.0301(9) 0.0280(9) 0.0110(7) 0.0138(8) 0.0019(7)
C14 0.0169(7) 0.0273(8) 0.0360(10) 0.0063(7) 0.0096(7) -0.0006(6)
C15 0.0275(8) 0.0307(8) 0.0245(8) 0.0051(7) 0.0155(7) 0.0049(7)
C16 0.0134(6) 0.0188(7) 0.0137(7) -0.0001(5) 0.0059(5) 0.0044(5)
C17 0.0145(7) 0.0197(7) 0.0140(7) -0.0014(5) 0.0053(5) 0.0046(5)
C18 0.0183(7) 0.0167(6) 0.0186(7) 0.0015(6) 0.0085(6) 0.0049(6)
C19 0.0185(7) 0.0227(7) 0.0135(7) 0.0022(6) 0.0065(6) 0.0075(6)
C20 0.0135(7) 0.0221(7) 0.0145(7) -0.0004(6) 0.0043(5) 0.0034(5)
C21 0.0134(6) 0.0225(7) 0.0115(6) 0.0022(5) 0.0039(5) 0.0012(5)
C22 0.0215(7) 0.0256(8) 0.0153(7) -0.0007(6) 0.0046(6) -0.0046(6)
C23 0.0324(9) 0.0297(9) 0.0243(8) 0.0053(7) 0.0084(7) -0.0063(7)
C24 0.0236(8) 0.0414(10) 0.0157(8) 0.0056(7) 0.0058(6) -0.0077(7)
C25 0.0253(8) 0.0488(11) 0.0133(7) 0.0001(7) 0.0040(6) -0.0111(8)
C26 0.0275(8) 0.0321(8) 0.0138(7) -0.0048(6) 0.0086(6) -0.0104(7)
C27 0.0155(7) 0.0504(11) 0.0203(8) 0.0068(8) 0.0034(6) -0.0054(7)
C28 0.0237(9) 0.0612(13) 0.0241(9) 0.0031(9) 0.0131(7) -0.0049(9)
C29 0.0441(11) 0.0335(9) 0.0293(10) -0.0019(8) 0.0226(9) 0.0094(8)
C30 0.0194(8) 0.0547(12) 0.0302(9) 0.0081(9) 0.0138(7) 0.0102(8)
C31 0.0133(6) 0.0160(6) 0.0158(7) 0.0007(5) 0.0043(5) 0.0045(5)
C32 0.0155(7) 0.0171(7) 0.0172(7) 0.0027(5) 0.0042(6) 0.0042(5)
C33 0.0161(7) 0.0180(7) 0.0245(8) -0.0015(6) 0.0027(6) 0.0014(6)
C34 0.0225(8) 0.0262(8) 0.0182(7) -0.0022(6) -0.0012(6) 0.0059(7)
C35 0.0260(8) 0.0237(8) 0.0182(8) 0.0042(6) 0.0027(6) 0.0052(6)
C36 0.0210(7) 0.0177(7) 0.0174(7) 0.0021(6) 0.0050(6) 0.0019(6)
C37 0.0164(7) 0.0156(6) 0.0175(7) 0.0014(5) 0.0066(6) 0.0011(5)
C38 0.0174(7) 0.0155(6) 0.0158(7) -0.0026(5) 0.0032(6) 0.0003(5)
C39 0.0221(7) 0.0176(7) 0.0258(8) 0.0010(6) 0.0063(6) -0.0017(6)
C40 0.0272(8) 0.0156(7) 0.0297(9) 0.0028(6) 0.0015(7) -0.0007(6)
C41 0.0232(8) 0.0188(7) 0.0223(8) -0.0048(6) -0.0021(6) 0.0053(6)
C42 0.0241(8) 0.0262(8) 0.0248(8) 0.0016(6) 0.0090(7) 0.0072(6)
C43 0.0272(8) 0.0208(7) 0.0262(8) 0.0073(6) 0.0119(7) 0.0064(6)
C44 0.0165(7) 0.0196(7) 0.0195(7) -0.0033(6) 0.0071(6) -0.0026(6)
C45 0.0149(7) 0.0235(7) 0.0162(7) -0.0023(6) 0.0070(6) 0.0006(6)
C46 0.0212(8) 0.0359(9) 0.0165(7) -0.0028(7) 0.0041(6) -0.0022(7)
C47 0.0210(9) 0.0253(9) 0.0130(8) -0.0013(7) 0.0009(7) -0.0027(7)
C48 0.0201(10) 0.0239(13) 0.0204(10) 0.0003(10) 0.0034(8) -0.0032(10)
C49 0.0225(11) 0.0418(13) 0.0435(14) 0.0031(10) 0.0113(10) 0.0007(9)

loop_
_atom_type_symbol
_atom_type_description
_atom_type_scat_dispersion_real
_atom_type_scat_dispersion_imag
_atom_type_scat_source
C C 0.0033 0.0016 'International Tables Vol C Tables 4.2.6.8 and 6.1.1.4'
H H 0.0000 0.0000 'International Tables Vol C Tables 4.2.6.8 and 6.1.1.4'
N N 0.0061 0.0033 'International Tables Vol C Tables 4.2.6.8 and 6.1.1.4'
Ti Ti 0.2776 0.4457 'International Tables Vol C Tables 4.2.6.8 and 6.1.1.4'

loop_
_geom_angle_atom_site_label_1
_geom_angle_atom_site_label_2
_geom_angle_atom_site_label_3
_geom_angle
N1 Ti1 C45 81.59(5)
N1 Ti1 C19 137.46(5)
C45 Ti1 C19 99.79(6)
N1 Ti1 C3 84.40(5)
C45 Ti1 C3 106.25(5)
C19 Ti1 C3 133.83(5)
N1 Ti1 C4 96.66(5)
C45 Ti1 C4 76.60(5)
C19 Ti1 C4 125.26(5)
C3 Ti1 C4 34.25(6)
N1 Ti1 C18 121.00(5)
C45 Ti1 C18 132.93(5)
C19 Ti1 C18 34.73(5)
C3 Ti1 C18 115.97(5)
C4 Ti1 C18 132.12(5)
N1 Ti1 C20 107.31(5)
C45 Ti1 C20 77.73(5)
C19 Ti1 C20 34.76(5)
C3 Ti1 C20 168.18(5)
C4 Ti1 C20 141.58(5)
C18 Ti1 C20 56.90(5)
N1 Ti1 C2 108.51(5)
C45 Ti1 C2 132.61(5)
C19 Ti1 C2 101.46(5)
C3 Ti1 C2 34.37(5)
C4 Ti1 C2 56.55(5)
C18 Ti1 C2 82.38(5)
C20 Ti1 C2 135.71(5)
N1 Ti1 C5 130.56(5)
C45 Ti1 C5 82.66(5)
C19 Ti1 C5 91.35(5)
C3 Ti1 C5 56.03(5)
C4 Ti1 C5 33.98(5)
C18 Ti1 C5 103.78(5)
C20 Ti1 C5 114.52(5)
C2 Ti1 C5 55.09(5)
N1 Ti1 C17 88.36(5)
C45 Ti1 C17 126.26(5)
C19 Ti1 C17 56.36(5)
C3 Ti1 C17 125.18(5)
C4 Ti1 C17 157.14(5)
C18 Ti1 C17 33.64(5)
C20 Ti1 C17 55.32(5)
C2 Ti1 C17 100.70(5)
C5 Ti1 C17 137.15(5)
N1 Ti1 C16 81.09(5)
C45 Ti1 C16 93.40(5)
C19 Ti1 C16 56.37(5)
C3 Ti1 C16 153.55(5)
C4 Ti1 C16 169.98(5)
C18 Ti1 C16 55.84(5)
C20 Ti1 C16 33.16(5)
C2 Ti1 C16 133.44(5)
C5 Ti1 C16 146.47(5)
C17 Ti1 C16 32.88(5)
N1 Ti1 C1 139.32(5)
C45 Ti1 C1 114.11(5)
C19 Ti1 C1 79.14(5)
C3 Ti1 C1 55.62(5)
C4 Ti1 C1 55.39(5)
C18 Ti1 C1 76.83(5)
C20 Ti1 C1 112.56(5)
C2 Ti1 C1 33.02(5)
C5 Ti1 C1 32.33(5)
C17 Ti1 C1 107.58(5)
C16 Ti1 C1 131.44(5)
C31 N1 C37 116.27(12)
C31 N1 Ti1 126.81(9)
C37 N1 Ti1 115.88(9)
C5 C1 C2 106.19(13)
C5 C1 C6 128.08(13)
C2 C1 C6 125.53(13)
C5 C1 Ti1 70.13(8)
C2 C1 Ti1 67.83(8)
C6 C1 Ti1 130.61(9)
C3 C2 C1 108.76(14)
C3 C2 Ti1 70.71(8)
C1 C2 Ti1 79.14(8)
C3 C2 H2 125.6
C1 C2 H2 125.6
Ti1 C2 H2 116.4
C4 C3 C2 107.94(14)
C4 C3 Ti1 73.51(8)
C2 C3 Ti1 74.92(8)
C4 C3 H3 126.0
C2 C3 H3 126.0
Ti1 C3 H3 117.5
C3 C4 C5 107.55(14)
C3 C4 Ti1 72.23(8)
C5 C4 Ti1 76.47(8)
C3 C4 H4 126.2
C5 C4 H4 126.2
Ti1 C4 H4 117.1
C1 C5 C4 109.31(14)
C1 C5 Ti1 77.54(8)
C4 C5 Ti1 69.55(8)
C1 C5 H5 125.3
C4 C5 H5 125.3
Ti1 C5 H5 119.2
C1 C6 C7 114.16(13)
C1 C6 C11 111.03(12)
C7 C6 C11 108.30(12)
C1 C6 H6 107.7
C7 C6 H6 107.7
C11 C6 H6 107.7
C12 C7 C6 111.56(12)
C12 C7 C8 108.49(13)
C6 C7 C8 108.42(13)
C12 C7 H7 109.4
C6 C7 H7 109.4
C8 C7 H7 109.4
C9 C8 C7 110.33(13)
C9 C8 H8A 109.6
C7 C8 H8A 109.6
C9 C8 H8B 109.6
C7 C8 H8B 109.6
H8A C8 H8B 108.1
C8 C9 C13 109.28(14)
C8 C9 C10 109.66(13)
C13 C9 C10 109.08(14)
C8 C9 H9 109.6
C13 C9 H9 109.6
C10 C9 H9 109.6
C9 C10 C11 109.44(13)
C9 C10 H10A 109.8
C11 C10 H10A 109.8
C9 C10 H10B 109.8
C11 C10 H10B 109.8
H10A C10 H10B 108.2
C14 C11 C10 109.47(13)
C14 C11 C6 109.86(13)
C10 C11 C6 109.19(13)
C14 C11 H11 109.4
C10 C11 H11 109.4
C6 C11 H11 109.4
C15 C12 C7 109.61(13)
C15 C12 H12A 109.7
C7 C12 H12A 109.7
C15 C12 H12B 109.7
C7 C12 H12B 109.7
H12A C12 H12B 108.2
C9 C13 C15 109.50(13)
C9 C13 H13A 109.8
C15 C13 H13A 109.8
C9 C13 H13B 109.8
C15 C13 H13B 109.8
H13A C13 H13B 108.2
C15 C14 C11 110.04(13)
C15 C14 H14A 109.7
C11 C14 H14A 109.7
C15 C14 H14B 109.7
C11 C14 H14B 109.7
H14A C14 H14B 108.2
C12 C15 C14 109.36(13)
C12 C15 C13 109.57(14)
C14 C15 C13 109.29(15)
C12 C15 H15 109.5
C14 C15 H15 109.5
C13 C15 H15 109.5
C20 C16 C17 106.57(13)
C20 C16 C21 129.70(13)
C17 C16 C21 123.74(13)
C20 C16 Ti1 68.95(8)
C17 C16 Ti1 71.41(8)
C21 C16 Ti1 124.69(9)
C18 C17 C16 109.33(13)
C18 C17 Ti1 69.74(8)
C16 C17 Ti1 75.71(8)
C18 C17 H17 125.3
C16 C17 H17 125.3
Ti1 C17 H17 120.8
C17 C18 C19 107.63(13)
C17 C18 Ti1 76.62(8)
C19 C18 Ti1 70.78(8)
C17 C18 H18 126.2
C19 C18 H18 126.2
Ti1 C18 H18 118.3
C18 C19 C20 107.72(13)
C18 C19 Ti1 74.49(8)
C20 C19 Ti1 75.57(8)
C18 C19 H19 126.1
C20 C19 H19 126.1
Ti1 C19 H19 116.0
C16 C20 C19 108.72(13)
C16 C20 Ti1 77.89(8)
C19 C20 Ti1 69.67(8)
C16 C20 H20 125.6
C19 C20 H20 125.6
Ti1 C20 H20 118.6
C16 C21 C22 115.65(12)
C16 C21 C26 111.65(12)
C22 C21 C26 108.46(12)
C16 C21 H21 106.9
C22 C21 H21 106.9
C26 C21 H21 106.9
C27 C22 C21 111.46(13)
C27 C22 C23 108.87(13)
C21 C22 C23 108.23(13)
C27 C22 H22 109.4
C21 C22 H22 109.4
C23 C22 H22 109.4
C24 C23 C22 109.78(14)
C24 C23 H23A 109.7
C22 C23 H23A 109.7
C24 C23 H23B 109.7
C22 C23 H23B 109.7
H23A C23 H23B 108.2
C28 C24 C25 109.26(16)
C28 C24 C23 109.00(14)
C25 C24 C23 109.40(13)
C28 C24 H24 109.7
C25 C24 H24 109.7
C23 C24 H24 109.7
C24 C25 C26 109.83(14)
C24 C25 H25A 109.7
C26 C25 H25A 109.7
C24 C25 H25B 109.7
C26 C25 H25B 109.7
H25A C25 H25B 108.2
C25 C26 C29 109.56(14)
C25 C26 C21 108.74(14)
C29 C26 C21 110.19(13)
C25 C26 H26 109.4
C29 C26 H26 109.4
C21 C26 H26 109.4
C30 C27 C22 109.63(14)
C30 C27 H27A 109.7
C22 C27 H27A 109.7
C30 C27 H27B 109.7
C22 C27 H27B 109.7
H27A C27 H27B 108.2
C24 C28 C30 109.92(13)
C24 C28 H28A 109.7
C30 C28 H28A 109.7
C24 C28 H28B 109.7
C30 C28 H28B 109.7
H28A C28 H28B 108.2
C30 C29 C26 109.55(14)
C30 C29 H29A 109.8
C26 C29 H29A 109.8
C30 C29 H29B 109.8
C26 C29 H29B 109.8
H29A C29 H29B 108.2
C27 C30 C28 109.72(16)
C27 C30 C29 108.92(13)
C28 C30 C29 109.90(16)
C27 C30 H30 109.4
C28 C30 H30 109.4
C29 C30 H30 109.4
N1 C31 C32 119.33(13)
N1 C31 C36 124.48(13)
C32 C31 C36 116.18(13)
C33 C32 C31 121.89(14)
C33 C32 H32 119.1
C31 C32 H32 119.1
C32 C33 C34 121.05(14)
C32 C33 H33 119.5
C34 C33 H33 119.5
C35 C34 C33 118.28(15)
C35 C34 H34 120.9
C33 C34 H34 120.9
C34 C35 C36 121.51(15)
C34 C35 H35 119.2
C36 C35 H35 119.2
C35 C36 C31 121.06(14)
C35 C36 H36 119.5
C31 C36 H36 119.5
N1 C37 C44 109.36(12)
N1 C37 C38 113.86(12)
C44 C37 C38 109.50(12)
N1 C37 H37 108.0
C44 C37 H37 108.0
C38 C37 H37 108.0
C39 C38 C43 118.18(14)
C39 C38 C37 120.48(13)
C43 C38 C37 121.30(13)
C38 C39 C40 121.00(15)
C38 C39 H39 119.5
C40 C39 H39 119.5
C41 C40 C39 120.20(15)
C41 C40 H40 119.9
C39 C40 H40 119.9
C42 C41 C40 119.28(14)
C42 C41 H41 120.4
C40 C41 H41 120.4
C41 C42 C43 120.21(15)
C41 C42 H42 119.9
C43 C42 H42 119.9
C42 C43 C38 121.12(14)
C42 C43 H43 119.4
C38 C43 H43 119.4
C45 C44 C37 124.08(14)
C45 C44 H44 118.0
C37 C44 H44 118.0
C44 C45 C46 118.83(14)
C44 C45 Ti1 108.94(11)
C46 C45 Ti1 131.57(11)
C47B C46 C45 122.2(6)
C45 C46 C47 118.13(13)
C45 C46 H46A 107.8
C47 C46 H46A 107.8
C45 C46 H46B 107.8
C47 C46 H46B 107.8
H46A C46 H46B 107.1
C47B C46 H46C 106.8
C45 C46 H46C 106.8
C47B C46 H46D 106.8
C45 C46 H46D 106.8
H46C C46 H46D 106.6
C46 C47 C48 113.64(17)
C46 C47 H47A 108.8
C48 C47 H47A 108.8
C46 C47 H47B 108.8
C48 C47 H47B 108.8
H47A C47 H47B 107.7
C49 C48 C47 113.9(2)
C49 C48 H48A 108.8
C47 C48 H48A 108.8
C49 C48 H48B 108.8
C47 C48 H48B 108.8
H48A C48 H48B 107.7
C48 C49 H49A 109.5
C48 C49 H49B 109.5
H49A C49 H49B 109.5
C48 C49 H49C 109.5
H49A C49 H49C 109.5
H49B C49 H49C 109.5
C46 C47B C48B 119.5(13)
C46 C47B H47C 107.5
C48B C47B H47C 107.5
C46 C47B H47D 107.5
C48B C47B H47D 107.5
H47C C47B H47D 107.0
C49B C48B C47B 115(2)
C49B C48B H48C 108.6
C47B C48B H48C 108.6
C49B C48B H48D 108.6
C47B C48B H48D 108.6
H48C C48B H48D 107.6
C48B C49B H49D 109.5
C48B C49B H49E 109.5
H49D C49B H49E 109.5
C48B C49B H49F 109.5
H49D C49B H49F 109.5
H49E C49B H49F 109.5

loop_
_geom_bond_atom_site_label_1
_geom_bond_atom_site_label_2
_geom_bond_distance
Ti1 N1 2.0417(12)
Ti1 C45 2.1679(15)
Ti1 C19 2.3350(14)
Ti1 C3 2.3646(14)
Ti1 C4 2.3809(14)
Ti1 C18 2.3828(14)
Ti1 C20 2.4115(14)
Ti1 C2 2.4189(15)
Ti1 C5 2.4706(14)
Ti1 C17 2.4710(14)
Ti1 C16 2.5264(13)
Ti1 C1 2.5652(14)
N1 C31 1.3862(19)
N1 C37 1.4675(18)
C1 C5 1.405(2)
C1 C2 1.423(2)
C1 C6 1.514(2)
C2 C3 1.414(2)
C2 H2 0.9500
C3 C4 1.398(2)
C3 H3 0.9500
C4 C5 1.420(2)
C4 H4 0.9500
C5 H5 0.9500
C6 C7 1.538(2)
C6 C11 1.551(2)
C6 H6 1.0000
C7 C12 1.532(2)
C7 C8 1.538(2)
C7 H7 1.0000
C8 C9 1.524(2)
C8 H8A 0.9900
C8 H8B 0.9900
C9 C13 1.533(2)
C9 C10 1.533(2)
C9 H9 1.0000
C10 C11 1.535(2)
C10 H10A 0.9900
C10 H10B 0.9900
C11 C14 1.531(2)
C11 H11 1.0000
C12 C15 1.525(2)
C12 H12A 0.9900
C12 H12B 0.9900
C13 C15 1.537(2)
C13 H13A 0.9900
C13 H13B 0.9900
C14 C15 1.530(2)
C14 H14A 0.9900
C14 H14B 0.9900
C15 H15 1.0000
C16 C20 1.413(2)
C16 C17 1.415(2)
C16 C21 1.5084(19)
C17 C18 1.407(2)
C17 H17 0.9500
C18 C19 1.409(2)
C18 H18 0.9500
C19 C20 1.420(2)
C19 H19 0.9500
C20 H20 0.9500
C21 C22 1.536(2)
C21 C26 1.547(2)
C21 H21 1.0000
C22 C27 1.530(2)
C22 C23 1.539(2)
C22 H22 1.0000
C23 C24 1.537(2)
C23 H23A 0.9900
C23 H23B 0.9900
C24 C28 1.526(3)
C24 C25 1.529(2)
C24 H24 1.0000
C25 C26 1.531(2)
C25 H25A 0.9900
C25 H25B 0.9900
C26 C29 1.535(2)
C26 H26 1.0000
C27 C30 1.525(3)
C27 H27A 0.9900
C27 H27B 0.9900
C28 C30 1.526(3)
C28 H28A 0.9900
C28 H28B 0.9900
C29 C30 1.529(3)
C29 H29A 0.9900
C29 H29B 0.9900
C30 H30 1.0000
C31 C32 1.410(2)
C31 C36 1.415(2)
C32 C33 1.382(2)
C32 H32 0.9500
C33 C34 1.386(2)
C33 H33 0.9500
C34 C35 1.384(2)
C34 H34 0.9500
C35 C36 1.388(2)
C35 H35 0.9500
C36 H36 0.9500
C37 C44 1.503(2)
C37 C38 1.526(2)
C37 H37 1.0000
C38 C39 1.387(2)
C38 C43 1.390(2)
C39 C40 1.392(2)
C39 H39 0.9500
C40 C41 1.385(2)
C40 H40 0.9500
C41 C42 1.385(2)
C41 H41 0.9500
C42 C43 1.388(2)
C42 H42 0.9500
C43 H43 0.9500
C44 C45 1.332(2)
C44 H44 0.9500
C45 C46 1.519(2)
C46 C47B 1.314(14)
C46 C47 1.520(2)
C46 H46A 0.9900
C46 H46B 0.9900
C46 H46C 0.9900
C46 H46D 0.9900
C47 C48 1.523(3)
C47 H47A 0.9900
C47 H47B 0.9900
C48 C49 1.517(3)
C48 H48A 0.9900
C48 H48B 0.9900
C49 H49A 0.9800
C49 H49B 0.9800
C49 H49C 0.9800
C47B C48B 1.54(3)
C47B H47C 0.9900
C47B H47D 0.9900
C48B C49B 1.48(3)
C48B H48C 0.9900
C48B H48D 0.9900
C49B H49D 0.9800
C49B H49E 0.9800
C49B H49F 0.9800

loop_
_geom_torsion_atom_site_label_1
_geom_torsion_atom_site_label_2
_geom_torsion_atom_site_label_3
_geom_torsion_atom_site_label_4
_geom_torsion
C5 C1 C2 C3 -5.18(15)
C6 C1 C2 C3 169.92(13)
Ti1 C1 C2 C3 -65.14(10)
C5 C1 C2 Ti1 59.97(10)
C6 C1 C2 Ti1 -124.94(13)
C1 C2 C3 C4 4.09(16)
Ti1 C2 C3 C4 -66.66(10)
C1 C2 C3 Ti1 70.76(10)
C2 C3 C4 C5 -1.36(16)
Ti1 C3 C4 C5 -68.96(10)
C2 C3 C4 Ti1 67.60(10)
C2 C1 C5 C4 4.34(16)
C6 C1 C5 C4 -170.58(13)
Ti1 C1 C5 C4 62.83(10)
C2 C1 C5 Ti1 -58.49(9)
C6 C1 C5 Ti1 126.58(14)
C3 C4 C5 C1 -1.91(16)
Ti1 C4 C5 C1 -68.00(10)
C3 C4 C5 Ti1 66.09(10)
C5 C1 C6 C7 9.6(2)
C2 C1 C6 C7 -164.41(13)
Ti1 C1 C6 C7 105.51(13)
C5 C1 C6 C11 132.36(15)
C2 C1 C6 C11 -41.65(18)
Ti1 C1 C6 C11 -131.73(12)
C1 C6 C7 C12 66.33(16)
C11 C6 C7 C12 -57.90(16)
C1 C6 C7 C8 -174.27(12)
C11 C6 C7 C8 61.50(15)
C12 C7 C8 C9 60.25(17)
C6 C7 C8 C9 -61.06(16)
C7 C8 C9 C13 -59.90(17)
C7 C8 C9 C10 59.62(17)
C8 C9 C10 C11 -59.00(17)
C13 C9 C10 C11 60.65(17)
C9 C10 C11 C14 -59.88(17)
C9 C10 C11 C6 60.42(17)
C1 C6 C11 C14 -67.93(16)
C7 C6 C11 C14 58.15(16)
C1 C6 C11 C10 172.00(12)
C7 C6 C11 C10 -61.91(16)
C6 C7 C12 C15 59.03(17)
C8 C7 C12 C15 -60.32(17)
C8 C9 C13 C15 59.11(18)
C10 C9 C13 C15 -60.76(18)
C10 C11 C14 C15 59.36(17)
C6 C11 C14 C15 -60.53(17)
C7 C12 C15 C14 -59.06(17)
C7 C12 C15 C13 60.71(17)
C11 C14 C15 C12 60.61(17)
C11 C14 C15 C13 -59.33(17)
C9 C13 C15 C12 -59.81(19)
C9 C13 C15 C14 60.01(18)
C20 C16 C17 C18 -1.79(16)
C21 C16 C17 C18 178.07(12)
Ti1 C16 C17 C18 -62.10(10)
C20 C16 C17 Ti1 60.31(9)
C21 C16 C17 Ti1 -119.84(13)
C16 C17 C18 C19 1.42(16)
Ti1 C17 C18 C19 -64.49(10)
C16 C17 C18 Ti1 65.91(10)
C17 C18 C19 C20 -0.48(16)
Ti1 C18 C19 C20 -68.89(10)
C17 C18 C19 Ti1 68.41(10)
C17 C16 C20 C19 1.48(15)
C21 C16 C20 C19 -178.37(13)
Ti1 C16 C20 C19 63.39(10)
C17 C16 C20 Ti1 -61.91(10)
C21 C16 C20 Ti1 118.24(14)
C18 C19 C20 C16 -0.64(16)
Ti1 C19 C20 C16 -68.79(10)
C18 C19 C20 Ti1 68.16(10)
C20 C16 C21 C22 2.2(2)
C17 C16 C21 C22 -177.67(13)
Ti1 C16 C21 C22 92.55(14)
C20 C16 C21 C26 126.80(16)
C17 C16 C21 C26 -53.02(18)
Ti1 C16 C21 C26 -142.80(11)
C16 C21 C22 C27 68.95(16)
C26 C21 C22 C27 -57.33(16)
C16 C21 C22 C23 -171.36(13)
C26 C21 C22 C23 62.36(16)
C27 C22 C23 C24 60.06(18)
C21 C22 C23 C24 -61.24(17)
C22 C23 C24 C28 -59.87(18)
C22 C23 C24 C25 59.54(18)
C28 C24 C25 C26 59.98(18)
C23 C24 C25 C26 -59.27(19)
C24 C25 C26 C29 -59.68(18)
C24 C25 C26 C21 60.80(18)
C16 C21 C26 C25 169.04(12)
C22 C21 C26 C25 -62.39(16)
C16 C21 C26 C29 -70.87(16)
C22 C21 C26 C29 57.70(17)
C21 C22 C27 C30 59.34(17)
C23 C22 C27 C30 -59.97(18)
C25 C24 C28 C30 -59.86(19)
C23 C24 C28 C30 59.6(2)
C25 C26 C29 C30 58.93(18)
C21 C26 C29 C30 -60.67(17)
C22 C27 C30 C28 60.17(18)
C22 C27 C30 C29 -60.17(19)
C24 C28 C30 C27 -60.1(2)
C24 C28 C30 C29 59.7(2)
C26 C29 C30 C27 61.27(18)
C26 C29 C30 C28 -58.97(18)
C37 N1 C31 C32 -168.98(12)
Ti1 N1 C31 C32 23.27(18)
C37 N1 C31 C36 12.04(19)
Ti1 N1 C31 C36 -155.71(11)
N1 C31 C32 C33 -177.32(13)
C36 C31 C32 C33 1.7(2)
C31 C32 C33 C34 -0.4(2)
C32 C33 C34 C35 -0.7(2)
C33 C34 C35 C36 0.4(2)
C34 C35 C36 C31 1.1(2)
N1 C31 C36 C35 176.95(14)
C32 C31 C36 C35 -2.1(2)
C31 N1 C37 C44 -173.11(11)
Ti1 N1 C37 C44 -4.00(14)
C31 N1 C37 C38 64.05(16)
Ti1 N1 C37 C38 -126.84(11)
N1 C37 C38 C39 -140.01(14)
C44 C37 C38 C39 97.22(16)
N1 C37 C38 C43 42.38(19)
C44 C37 C38 C43 -80.39(17)
C43 C38 C39 C40 0.2(2)
C37 C38 C39 C40 -177.46(14)
C38 C39 C40 C41 0.6(2)
C39 C40 C41 C42 -1.0(2)
C40 C41 C42 C43 0.5(2)
C41 C42 C43 C38 0.4(3)
C39 C38 C43 C42 -0.7(2)
C37 C38 C43 C42 176.95(15)
N1 C37 C44 C45 4.39(19)
C38 C37 C44 C45 129.80(15)
C37 C44 C45 C46 -174.21(13)
C37 C44 C45 Ti1 -2.50(17)
C44 C45 C46 C47B -43.3(7)
Ti1 C45 C46 C47B 147.2(7)
C44 C45 C46 C47 -112.98(17)
Ti1 C45 C46 C47 77.52(18)
C45 C46 C47 C48 67.7(2)
C46 C47 C48 C49 -176.40(18)
C45 C46 C47B C48B -58.7(16)
C46 C47B C48B C49B -74(2)
